data_7009480
loop_
_publ_author_name
'Liu, Guang'
'Wei, Yong-Ge'
'Liu, Jian'
'Liu, Qun'
'Zhang, Shi-Wei'
'Tang, You-Qi'

_publ_section_title
;
 Synthesis and crystal structure of novel ring-like polyoxomolybdate
 and its 2-D self-assembly
;
_journal_issue 7
_journal_name_full 'Journal of the Chemical Society, Dalton Transactions'
_journal_page_first 1013
_journal_paper_doi 10.1039/b001361g
_journal_year 2000
_chemical_formula_sum 'C10 H93 Ca4 Mo18 N5 O98'
_chemical_formula_weight 3739.13
_chemical_name_systematic
; 
 ? 
;
_space_group_IT_number 2
_symmetry_space_group_name_Hall '-P 1'
_symmetry_space_group_name_H-M 'P -1'
_atom_sites_solution_hydrogens geom
_atom_sites_solution_primary direct
_atom_sites_solution_secondary difmap
_audit_creation_method SHELXL-97
_cell_angle_alpha 74.73(3)
_cell_angle_beta 87.91(3)
_cell_angle_gamma 66.73(3)
_cell_formula_units_Z 1
_cell_length_a 11.921(2)
_cell_length_b 14.689(3)
_cell_length_c 15.169(3)
_cell_measurement_temperature 293(2)
_cell_volume 2347.1(10)
_computing_structure_refinement 'SHELXL-97 (Sheldrick, 1997)'
_computing_structure_solution 'SHELXS-97 (Sheldrick, 1990)'
_diffrn_ambient_temperature 293(2)
_diffrn_measured_fraction_theta_full 0.999
_diffrn_measured_fraction_theta_max 0.999
_diffrn_radiation_monochromator graphite
_diffrn_radiation_source 'fine-focus sealed tube'
_diffrn_radiation_type MoK\a
_diffrn_radiation_wavelength 0.71073
_diffrn_reflns_av_R_equivalents 0.0450
_diffrn_reflns_av_sigmaI/netI 0.0161
_diffrn_reflns_limit_h_max 14
_diffrn_reflns_limit_h_min -13
_diffrn_reflns_limit_k_max 17
_diffrn_reflns_limit_k_min 0
_diffrn_reflns_limit_l_max 18
_diffrn_reflns_limit_l_min -17
_diffrn_reflns_number 8618
_diffrn_reflns_theta_full 25.02
_diffrn_reflns_theta_max 25.02
_diffrn_reflns_theta_min 1.79
_exptl_absorpt_coefficient_mu 2.668
_exptl_crystal_density_diffrn 2.645
_exptl_crystal_density_method 'not measured'
_exptl_crystal_F_000 1808
_refine_diff_density_max 0.895
_refine_diff_density_min -0.850
_refine_diff_density_rms 0.139
_refine_ls_extinction_coef 0.00328(13)
_refine_ls_extinction_expression Fc^*^=kFc[1+0.001xFc^2^\l^3^/sin(2\q)]^-1/4^
_refine_ls_extinction_method SHELXL
_refine_ls_goodness_of_fit_ref 1.160
_refine_ls_hydrogen_treatment mixed
_refine_ls_matrix_type full
_refine_ls_number_parameters 653
_refine_ls_number_reflns 8265
_refine_ls_number_restraints 0
_refine_ls_restrained_S_all 1.160
_refine_ls_R_factor_all 0.0326
_refine_ls_R_factor_gt 0.0306
_refine_ls_shift/su_max 2.250
_refine_ls_shift/su_mean 0.034
_refine_ls_structure_factor_coef Fsqd
_refine_ls_weighting_details 'w=1/[\s^2^(Fo^2^)+(0.0389P)^2^+10.1997P] where P=(Fo^2^+2Fc^2^)/3'
_refine_ls_weighting_scheme calc
_refine_ls_wR_factor_gt 0.0838
_refine_ls_wR_factor_ref 0.0847
_reflns_number_gt 7839
_reflns_number_total 8265
_reflns_threshold_expression >2sigma(I)
_cod_data_source_file b001361g.txt
_cod_data_source_block compound2
_cod_depositor_comments
;
The following automatic conversions were performed:

'_refine_ls_weighting_scheme' value 'calc
w=1/[\s^2^(Fo^2^)+(0.0389P)^2^+10.1997P] where P=(Fo^2^+2Fc^2^)/3'
was changed to 'calc'. New tag '_refine_ls_weighting_details' was
created. The value of the new tag was set to
'w=1/[\s^2^(Fo^2^)+(0.0389P)^2^+10.1997P] where P=(Fo^2^+2Fc^2^)/3'.

Automatic conversion script
Id: cif_fix_values 3143 2015-03-26 13:38:13Z robertas 
;
_cod_original_cell_volume 2347.1(8)
_cod_database_code 7009480

loop_
_symmetry_equiv_pos_as_xyz
'x, y, z'
'-x, -y, -z'

loop_
_atom_site_label
_atom_site_type_symbol
_atom_site_fract_x
_atom_site_fract_y
_atom_site_fract_z
_atom_site_U_iso_or_equiv
_atom_site_adp_type
_atom_site_occupancy
_atom_site_calc_flag
_atom_site_refinement_flags
_atom_site_disorder_assembly
_atom_site_disorder_group
Mo2 Mo 0.20721(4) 0.53499(3) 0.16985(3) 0.01718(11) Uani 1 d . . .
Mo9 Mo 0.36179(4) 0.31511(3) 0.30543(3) 0.02239(11) Uani 1 d . . .
Mo3 Mo 0.29548(4) 0.26629(3) 0.12618(3) 0.01806(11) Uani 1 d . . .
Mo4 Mo 0.22660(4) 0.22404(3) -0.01444(3) 0.01867(11) Uani 1 d . . .
Mo1 Mo 0.06928(4) 0.71596(3) 0.06494(3) 0.01799(11) Uani 1 d . . .
Mo7 Mo 0.09805(4) 0.44308(3) 0.38544(3) 0.02007(11) Uani 1 d . . .
Mo6 Mo 0.18681(4) 0.18251(3) 0.34380(3) 0.02234(11) Uani 1 d . . .
Mo5 Mo 0.09989(4) 0.13031(3) 0.16706(3) 0.02206(11) Uani 1 d . . .
Mo8 Mo -0.07575(4) 0.66934(3) 0.25375(3) 0.02157(11) Uani 1 d . . .
Ca1 Ca 0.0000 0.5000 0.0000 0.0194(3) Uani 1 d S . .
Ca2 Ca -0.16230(11) 0.32291(9) 0.40947(7) 0.0309(3) Uani 1 d . . .
Ca3 Ca 0.5125(3) 0.0822(2) 0.5157(2) 0.0483(7) Uani 0.50 d P . .
O1 O 0.1098(3) 0.6686(2) 0.1984(2) 0.0214(7) Uani 1 d . . .
O2 O 0.2533(3) 0.3890(2) 0.1715(2) 0.0212(7) Uani 1 d . . .
O3 O 0.0564(3) 0.2252(3) 0.0454(2) 0.0213(7) Uani 1 d . . .
O4 O 0.0395(3) 0.5144(2) 0.2363(2) 0.0194(7) Uani 1 d . . .
O5 O 0.2814(3) 0.1393(2) 0.1131(2) 0.0222(7) Uani 1 d . . .
O6 O 0.0959(3) 0.2987(3) -0.1213(2) 0.0219(7) Uani 1 d . . .
O7 O 0.3481(3) 0.2019(3) 0.2675(2) 0.0233(7) Uani 1 d . . .
O8 O 0.1825(3) 0.3157(3) 0.3469(2) 0.0234(7) Uani 1 d . . .
O9 O 0.1223(3) 0.2621(2) 0.1984(2) 0.0201(7) Uani 1 d . . .
O10 O 0.1855(3) 0.3536(2) 0.0172(2) 0.0211(7) Uani 1 d . . .
O11 O 0.1128(3) 0.5769(2) 0.0531(2) 0.0189(7) Uani 1 d . . .
O12 O 0.2618(3) 0.4565(3) 0.3098(2) 0.0224(7) Uani 1 d . . .
O13 O 0.0319(3) 0.5899(3) 0.3646(2) 0.0244(7) Uani 1 d . . .
O14 O 0.1980(3) 0.0804(3) 0.2829(2) 0.0273(8) Uani 1 d . . .
O15 O 0.1776(4) 0.4087(3) 0.4878(2) 0.0328(9) Uani 1 d . . .
O16 O 0.1800(3) 0.7511(3) 0.0149(3) 0.0292(8) Uani 1 d . . .
O17 O 0.3406(3) 0.5448(3) 0.1448(3) 0.0290(8) Uani 1 d . . .
O18 O 0.0453(4) 0.2085(3) 0.3845(3) 0.0356(9) Uani 1 d . . .
O19 O -0.2013(4) 0.6437(3) 0.2799(3) 0.0358(9) Uani 1 d . . .
O20 O -0.0420(4) 0.1577(3) 0.2053(3) 0.0371(9) Uani 1 d . . .
O21 O 0.2888(4) 0.1013(3) 0.4357(3) 0.0390(10) Uani 1 d . . .
O22 O 0.4382(3) 0.2477(3) 0.0951(3) 0.0279(8) Uani 1 d . . .
O23 O 0.4160(4) 0.2550(3) 0.4178(3) 0.0369(9) Uani 1 d . . .
O24 O -0.1120(4) 0.7889(3) 0.2687(3) 0.0368(9) Uani 1 d . . .
O25 O -0.0284(3) 0.4158(3) 0.4098(3) 0.0288(8) Uani 1 d . . .
O26 O 0.1389(4) 0.0138(3) 0.1444(3) 0.0375(10) Uani 1 d . . .
O27 O 0.3517(3) 0.2085(3) -0.0737(3) 0.0306(8) Uani 1 d . . .
O28 O 0.4874(3) 0.3260(3) 0.2541(3) 0.0346(9) Uani 1 d . . .
O29 O 0.2222(3) 0.0893(3) -0.0427(3) 0.0264(8) Uani 1 d . . .
O30 O -0.0239(3) 0.8675(3) 0.0830(3) 0.0277(8) Uani 1 d . . .
C1 C 0.1349(5) 0.0738(4) -0.0696(4) 0.0263(11) Uani 1 d . . .
C2 C 0.1655(6) -0.0279(5) -0.0910(5) 0.0462(16) Uani 1 d . . .
H2A H 0.1235 -0.0653 -0.0510 0.080 Uiso 1 calc R . .
H2B H 0.1358 -0.0149 -0.1537 0.080 Uiso 1 calc R . .
N1 N 0.2969(5) -0.0918(4) -0.0796(5) 0.0567(16) Uani 1 d . . .
H1A H 0.3104 -0.1503 -0.0934 0.080 Uiso 1 calc R . .
H1B H 0.3243 -0.1056 -0.0218 0.080 Uiso 1 calc R . .
H1C H 0.3359 -0.0583 -0.1167 0.080 Uiso 1 calc R . .
O31 O -0.0775(3) 0.4408(3) 0.1410(2) 0.0245(7) Uani 1 d . . .
O32 O -0.1855(4) 0.3915(4) 0.2516(3) 0.0445(11) Uani 1 d . . .
C3 C -0.1752(5) 0.4342(4) 0.1723(4) 0.0253(11) Uani 1 d . . .
C4 C -0.2848(5) 0.4812(6) 0.1041(4) 0.0488(18) Uani 1 d . . .
H4A H -0.2996 0.5527 0.0754 0.080 Uiso 1 calc R . .
H4B H -0.2674 0.4455 0.0566 0.080 Uiso 1 calc R . .
N2 N -0.3955(5) 0.4759(5) 0.1469(4) 0.0538(16) Uani 1 d . . .
H2C H -0.4579 0.5040 0.1044 0.080 Uiso 1 calc R . .
H2D H -0.4130 0.5101 0.1895 0.080 Uiso 1 calc R . .
H2E H -0.3826 0.4104 0.1727 0.080 Uiso 1 calc R . .
O33 O 0.6873(12) 0.1163(8) 0.4460(17) 0.107(7) Uani 0.50 d P . .
OW11 O 0.683(5) 0.119(4) 0.458(4) 0.30(3) Uiso 0.50 d P . .
O34 O 0.853(3) 0.1416(19) 0.449(2) 0.088(8) Uani 0.50 d P . .
OW12 O 0.837(3) 0.1685(18) 0.413(2) 0.113(12) Uani 0.50 d P . .
C5 C 0.7992(11) 0.0955(9) 0.4291(9) 0.037(3) Uani 0.50 d P . .
C6 C 0.8693(18) -0.0031(12) 0.4062(11) 0.060(4) Uani 0.50 d P . .
H6A H 0.9285 -0.0447 0.4573 0.080 Uiso 0.50 d PR . .
H6B H 0.9147 0.0131 0.3552 0.080 Uiso 0.50 d PR . .
N3 N 0.8236(15) -0.0655(11) 0.3862(10) 0.071(4) Uani 0.50 d P . .
H3A H 0.8843 -0.1199 0.3753 0.080 Uiso 0.50 calc PR . .
H3B H 0.7713 -0.0318 0.3367 0.080 Uiso 0.50 calc PR . .
H3C H 0.7847 -0.0865 0.4332 0.080 Uiso 0.50 calc PR . .
OW10 O 0.977(2) -0.0142(12) 0.3938(11) 0.129(7) Uani 0.50 d P . .
O35 O -0.3673(5) 0.3373(5) 0.4193(6) 0.091(2) Uani 1 d . . .
O36 O 0.4542(6) -0.0270(5) 0.6215(5) 0.0850(19) Uani 1 d . . .
O37 O 0.3340(8) 0.1956(5) 0.5932(5) 0.108(3) Uani 1 d . . .
O38 O -0.2901(4) 0.4962(4) 0.4203(4) 0.0514(12) Uani 1 d . . .
O39 O 0.6061(12) 0.1008(10) 0.6442(11) 0.100(5) Uani 0.50 d P . .
O40 O -0.1013(6) 0.2817(4) 0.5649(3) 0.0620(15) Uani 1 d . . .
OW1 O 0.4470(6) 0.6209(5) -0.0126(5) 0.0808(19) Uani 1 d . . .
OW2 O 0.4082(5) 0.5048(4) 0.4132(4) 0.0634(14) Uani 1 d . . .
OW3 O -0.2933(6) 0.2148(7) 0.1940(6) 0.110(3) Uani 1 d . . .
OW4 O -0.4354(8) 0.6267(8) 0.2401(7) 0.133(4) Uani 1 d . . .
OW5 O 0.3729(9) -0.1656(10) 0.1036(6) 0.152(4) Uani 1 d . . .
OW6A O 0.129(2) 0.8350(14) 0.2633(11) 0.046(4) Uiso 0.33 d P . .
OW6B O 0.0665(16) 0.8729(13) 0.2695(10) 0.049(4) Uiso 0.33 d P . .
OW6C O 0.179(2) 0.8073(15) 0.2561(13) 0.064(5) Uiso 0.33 d P . .
OW7 O -0.6181(16) 0.7110(13) 0.3412(12) 0.235(7) Uiso 1 d . . .
OW8A O 0.4714(14) 0.0069(12) -0.127(2) 0.178(14) Uani 0.50 d P . .
OW8B O 0.356(3) 0.032(2) -0.231(2) 0.219(13) Uiso 0.50 d P . .
OW9A O 0.500(6) 0.035(5) -0.158(5) 0.38(4) Uiso 0.50 d P . .
OW9B O 0.458(4) 0.174(3) -0.250(3) 0.254(16) Uiso 0.50 d P . .

loop_
_atom_site_aniso_label
_atom_site_aniso_U_11
_atom_site_aniso_U_22
_atom_site_aniso_U_33
_atom_site_aniso_U_23
_atom_site_aniso_U_13
_atom_site_aniso_U_12
Mo2 0.0184(2) 0.0151(2) 0.0183(2) -0.00263(15) -0.00034(15) -0.00798(16)
Mo9 0.0205(2) 0.0198(2) 0.0239(2) -0.00194(17) -0.00502(17) -0.00698(17)
Mo3 0.0184(2) 0.0143(2) 0.0197(2) -0.00230(16) -0.00049(16) -0.00594(16)
Mo4 0.0193(2) 0.0155(2) 0.0200(2) -0.00376(16) 0.00079(16) -0.00640(16)
Mo1 0.0205(2) 0.0142(2) 0.0197(2) -0.00259(16) 0.00018(16) -0.00848(16)
Mo7 0.0244(2) 0.0203(2) 0.0165(2) -0.00352(16) 0.00031(16) -0.01076(17)
Mo6 0.0295(2) 0.0176(2) 0.0186(2) -0.00005(16) -0.00016(17) -0.01098(18)
Mo5 0.0290(2) 0.0177(2) 0.0206(2) -0.00080(16) 0.00019(17) -0.01304(18)
Mo8 0.0241(2) 0.0203(2) 0.0190(2) -0.00549(17) 0.00227(17) -0.00737(17)
Ca1 0.0200(7) 0.0167(6) 0.0217(7) -0.0040(5) -0.0002(5) -0.0081(5)
Ca2 0.0346(6) 0.0408(6) 0.0233(5) -0.0072(5) 0.0040(4) -0.0223(5)
Ca3 0.0462(15) 0.0362(14) 0.0507(16) 0.0054(12) -0.0043(13) -0.0146(12)
O1 0.0243(18) 0.0187(17) 0.0229(18) -0.0066(14) 0.0013(14) -0.0096(14)
O2 0.0214(17) 0.0152(16) 0.0248(18) -0.0033(13) -0.0018(14) -0.0064(14)
O3 0.0213(17) 0.0208(17) 0.0214(17) -0.0020(14) -0.0008(14) -0.0103(14)
O4 0.0206(17) 0.0182(16) 0.0188(17) -0.0019(13) -0.0002(13) -0.0090(14)
O5 0.0272(18) 0.0157(16) 0.0220(17) -0.0027(13) 0.0000(14) -0.0081(14)
O6 0.0213(17) 0.0212(17) 0.0216(17) -0.0045(14) 0.0021(14) -0.0078(14)
O7 0.0245(18) 0.0197(17) 0.0218(18) -0.0013(14) -0.0026(14) -0.0071(14)
O8 0.0243(18) 0.0226(18) 0.0246(18) -0.0065(14) 0.0013(14) -0.0105(15)
O9 0.0230(17) 0.0165(16) 0.0200(17) -0.0023(13) 0.0010(13) -0.0088(14)
O10 0.0242(18) 0.0157(16) 0.0218(17) -0.0011(13) -0.0023(14) -0.0086(14)
O11 0.0241(17) 0.0164(16) 0.0181(16) -0.0048(13) 0.0012(13) -0.0097(14)
O12 0.0254(18) 0.0205(17) 0.0211(17) -0.0016(14) -0.0051(14) -0.0110(15)
O13 0.0319(19) 0.0234(18) 0.0188(17) -0.0064(14) 0.0006(15) -0.0114(15)
O14 0.035(2) 0.0171(17) 0.0250(18) 0.0006(14) -0.0029(15) -0.0093(15)
O15 0.045(2) 0.036(2) 0.0204(18) -0.0046(16) -0.0028(17) -0.0205(19)
O16 0.030(2) 0.0231(18) 0.035(2) -0.0015(16) 0.0061(16) -0.0160(16)
O17 0.0236(19) 0.0286(19) 0.034(2) -0.0030(16) -0.0012(16) -0.0128(16)
O18 0.041(2) 0.033(2) 0.040(2) -0.0133(18) 0.0124(18) -0.0211(19)
O19 0.033(2) 0.042(2) 0.031(2) -0.0047(18) 0.0038(17) -0.0169(19)
O20 0.035(2) 0.045(2) 0.035(2) -0.0045(19) 0.0072(18) -0.0240(19)
O21 0.052(3) 0.033(2) 0.024(2) 0.0056(17) -0.0067(18) -0.016(2)
O22 0.0246(19) 0.0262(19) 0.033(2) -0.0079(16) 0.0022(15) -0.0103(15)
O23 0.039(2) 0.036(2) 0.028(2) 0.0041(17) -0.0120(17) -0.0147(19)
O24 0.045(2) 0.028(2) 0.033(2) -0.0124(17) 0.0041(18) -0.0075(18)
O25 0.030(2) 0.0284(19) 0.030(2) -0.0070(16) 0.0053(16) -0.0144(16)
O26 0.056(3) 0.024(2) 0.037(2) -0.0060(17) 0.0029(19) -0.0227(19)
O27 0.029(2) 0.033(2) 0.031(2) -0.0109(17) 0.0085(16) -0.0125(17)
O28 0.024(2) 0.034(2) 0.042(2) -0.0093(18) -0.0016(17) -0.0095(17)
O29 0.0273(19) 0.0199(17) 0.032(2) -0.0090(15) 0.0012(15) -0.0081(15)
O30 0.032(2) 0.0156(17) 0.035(2) -0.0060(15) -0.0003(16) -0.0091(16)
C1 0.032(3) 0.019(2) 0.026(3) -0.003(2) 0.002(2) -0.009(2)
C2 0.042(4) 0.024(3) 0.075(5) -0.023(3) -0.001(3) -0.009(3)
N1 0.052(4) 0.025(3) 0.083(5) -0.023(3) -0.001(3) 0.002(2)
O31 0.0243(18) 0.0256(18) 0.0252(18) -0.0060(15) 0.0005(14) -0.0119(15)
O32 0.048(3) 0.062(3) 0.022(2) 0.000(2) 0.0067(18) -0.028(2)
C3 0.027(3) 0.023(3) 0.026(3) -0.008(2) 0.003(2) -0.010(2)
C4 0.025(3) 0.081(5) 0.037(3) 0.003(3) -0.001(3) -0.029(3)
N2 0.031(3) 0.077(4) 0.052(4) -0.001(3) 0.002(3) -0.030(3)
O33 0.043(6) 0.018(5) 0.24(2) 0.023(7) -0.069(9) -0.017(4)
O34 0.058(10) 0.056(11) 0.137(17) 0.013(9) -0.004(11) -0.034(8)
OW12 0.10(2) 0.070(14) 0.24(3) -0.10(2) 0.10(2) -0.075(15)
C5 0.036(7) 0.030(6) 0.045(7) 0.007(5) -0.009(5) -0.024(5)
C6 0.085(12) 0.050(9) 0.051(9) -0.002(7) 0.024(9) -0.043(9)
N3 0.108(12) 0.064(8) 0.077(10) -0.041(8) 0.054(9) -0.061(9)
OW10 0.20(2) 0.077(11) 0.076(10) -0.009(8) 0.011(13) -0.030(13)
O35 0.045(3) 0.080(4) 0.171(7) -0.049(5) 0.005(4) -0.040(3)
O36 0.061(4) 0.074(4) 0.095(5) -0.012(4) -0.007(3) -0.008(3)
O37 0.126(7) 0.070(4) 0.078(5) -0.003(4) 0.023(4) -0.001(4)
O38 0.041(3) 0.050(3) 0.072(3) -0.023(3) 0.008(2) -0.024(2)
O39 0.075(9) 0.057(7) 0.137(13) -0.041(8) -0.049(9) 0.018(6)
O40 0.112(5) 0.070(3) 0.027(2) -0.006(2) -0.002(3) -0.064(3)
OW1 0.069(4) 0.076(4) 0.084(4) 0.011(3) 0.006(3) -0.036(3)
OW2 0.051(3) 0.072(4) 0.079(4) -0.035(3) -0.001(3) -0.028(3)
OW3 0.050(4) 0.183(8) 0.133(6) -0.117(6) 0.028(4) -0.036(4)
OW4 0.093(6) 0.144(8) 0.172(9) -0.091(7) -0.013(6) -0.024(5)
OW5 0.102(7) 0.241(13) 0.091(6) -0.036(7) -0.008(5) -0.051(8)
OW8A 0.053(8) 0.049(8) 0.44(4) -0.090(15) 0.099(16) -0.015(7)

loop_
_atom_type_symbol
_atom_type_description
_atom_type_scat_dispersion_real
_atom_type_scat_dispersion_imag
_atom_type_scat_source
O O 0.0106 0.0060 'International Tables Vol C Tables 4.2.6.8 and 6.1.1.4'
H H 0.0000 0.0000 'International Tables Vol C Tables 4.2.6.8 and 6.1.1.4'
C C 0.0033 0.0016 'International Tables Vol C Tables 4.2.6.8 and 6.1.1.4'
N N 0.0061 0.0033 'International Tables Vol C Tables 4.2.6.8 and 6.1.1.4'
Mo Mo -1.6832 0.6857 'International Tables Vol C Tables 4.2.6.8 and 6.1.1.4'
Ca Ca 0.2262 0.3064 'International Tables Vol C Tables 4.2.6.8 and 6.1.1.4'

loop_
_geom_angle_atom_site_label_1
_geom_angle_atom_site_label_2
_geom_angle_atom_site_label_3
_geom_angle
_geom_angle_site_symmetry_1
_geom_angle_site_symmetry_3
_geom_angle_publ_flag
O17 Mo2 O11 106.37(16) . . ?
O17 Mo2 O2 99.54(16) . . ?
O11 Mo2 O2 88.96(14) . . ?
O17 Mo2 O1 102.07(16) . . ?
O11 Mo2 O1 92.86(14) . . ?
O2 Mo2 O1 156.84(14) . . ?
O17 Mo2 O12 95.12(16) . . ?
O11 Mo2 O12 156.25(13) . . ?
O2 Mo2 O12 77.39(14) . . ?
O1 Mo2 O12 92.40(14) . . ?
O17 Mo2 O4 167.62(15) . . ?
O11 Mo2 O4 85.93(13) . . ?
O2 Mo2 O4 81.81(13) . . ?
O1 Mo2 O4 75.30(13) . . ?
O12 Mo2 O4 73.07(13) . . ?
O17 Mo2 Mo1 95.85(13) . . ?
O11 Mo2 Mo1 48.12(10) . . ?
O2 Mo2 Mo1 137.02(10) . . ?
O1 Mo2 Mo1 48.42(10) . . ?
O12 Mo2 Mo1 140.73(10) . . ?
O4 Mo2 Mo1 91.31(9) . . ?
O17 Mo2 Mo9 87.28(13) . . ?
O11 Mo2 Mo9 132.38(10) . . ?
O2 Mo2 Mo9 43.46(10) . . ?
O1 Mo2 Mo9 129.39(10) . . ?
O12 Mo2 Mo9 37.00(10) . . ?
O4 Mo2 Mo9 85.34(9) . . ?
Mo1 Mo2 Mo9 176.50(2) . . ?
O28 Mo9 O23 103.0(2) . . ?
O28 Mo9 O12 102.72(17) . . ?
O23 Mo9 O12 102.02(18) . . ?
O28 Mo9 O7 103.21(17) . . ?
O23 Mo9 O7 100.66(17) . . ?
O12 Mo9 O7 140.43(14) . . ?
O28 Mo9 O8 169.66(16) . . ?
O23 Mo9 O8 87.38(17) . . ?
O12 Mo9 O8 74.41(14) . . ?
O7 Mo9 O8 74.72(14) . . ?
O28 Mo9 O2 90.02(16) . . ?
O23 Mo9 O2 166.99(17) . . ?
O12 Mo9 O2 75.57(13) . . ?
O7 Mo9 O2 75.06(13) . . ?
O8 Mo9 O2 79.65(13) . . ?
O28 Mo9 Mo2 86.37(14) . . ?
O23 Mo9 Mo2 142.26(15) . . ?
O12 Mo9 Mo2 40.46(10) . . ?
O7 Mo9 Mo2 112.82(10) . . ?
O8 Mo9 Mo2 85.19(10) . . ?
O2 Mo9 Mo2 38.10(9) . . ?
O28 Mo9 Mo3 87.33(14) . . ?
O23 Mo9 Mo3 140.58(14) . . ?
O12 Mo9 Mo3 112.78(10) . . ?
O7 Mo9 Mo3 40.10(10) . . ?
O8 Mo9 Mo3 84.76(9) . . ?
O2 Mo9 Mo3 37.63(8) . . ?
Mo2 Mo9 Mo3 75.37(3) . . ?
O22 Mo3 O10 106.22(17) . . ?
O22 Mo3 O2 100.91(16) . . ?
O10 Mo3 O2 88.67(14) . . ?
O22 Mo3 O5 101.67(16) . . ?
O10 Mo3 O5 92.92(14) . . ?
O2 Mo3 O5 155.94(14) . . ?
O22 Mo3 O7 94.90(16) . . ?
O10 Mo3 O7 156.61(14) . . ?
O2 Mo3 O7 77.36(14) . . ?
O5 Mo3 O7 92.52(14) . . ?
O22 Mo3 O9 166.93(15) . . ?
O10 Mo3 O9 86.57(13) . . ?
O2 Mo3 O9 81.73(13) . . ?
O5 Mo3 O9 74.41(13) . . ?
O7 Mo3 O9 73.05(13) . . ?
O22 Mo3 Mo4 95.71(13) . . ?
O10 Mo3 Mo4 48.00(10) . . ?
O2 Mo3 Mo4 136.52(10) . . ?
O5 Mo3 Mo4 48.47(10) . . ?
O7 Mo3 Mo4 140.90(9) . . ?
O9 Mo3 Mo4 90.86(8) . . ?
O22 Mo3 Mo9 88.57(13) . . ?
O10 Mo3 Mo9 131.90(10) . . ?
O2 Mo3 Mo9 43.27(10) . . ?
O5 Mo3 Mo9 129.31(10) . . ?
O7 Mo3 Mo9 36.85(9) . . ?
O9 Mo3 Mo9 84.68(8) . . ?
Mo4 Mo3 Mo9 175.52(2) . . ?
O27 Mo4 O10 105.32(17) . . ?
O27 Mo4 O5 107.72(17) . . ?
O10 Mo4 O5 93.57(14) . . ?
O27 Mo4 O6 98.90(17) . . ?
O10 Mo4 O6 89.74(14) . . ?
O5 Mo4 O6 151.20(14) . . ?
O27 Mo4 O29 88.85(16) . . ?
O10 Mo4 O29 164.90(14) . . ?
O5 Mo4 O29 86.87(14) . . ?
O6 Mo4 O29 82.81(14) . . ?
O27 Mo4 O3 167.83(16) . . ?
O10 Mo4 O3 85.47(14) . . ?
O5 Mo4 O3 76.62(14) . . ?
O6 Mo4 O3 75.15(13) . . ?
O29 Mo4 O3 79.94(13) . . ?
O27 Mo4 Mo3 99.56(13) . . ?
O10 Mo4 Mo3 47.94(10) . . ?
O5 Mo4 Mo3 49.22(10) . . ?
O6 Mo4 Mo3 137.03(10) . . ?
O29 Mo4 Mo3 135.87(10) . . ?
O3 Mo4 Mo3 91.84(9) . . ?
O16 Mo1 O11 104.62(16) . . ?
O16 Mo1 O1 107.96(17) . . ?
O11 Mo1 O1 93.66(14) . . ?
O16 Mo1 O3 99.24(16) . 2_565 ?
O11 Mo1 O3 90.27(14) . 2_565 ?
O1 Mo1 O3 150.50(14) . 2_565 ?
O16 Mo1 O30 89.26(16) . . ?
O11 Mo1 O30 165.30(14) . . ?
O1 Mo1 O30 86.46(14) . . ?
O3 Mo1 O30 82.62(14) 2_565 . ?
O16 Mo1 O6 169.23(15) . 2_565 ?
O11 Mo1 O6 84.76(13) . 2_565 ?
O1 Mo1 O6 76.18(14) . 2_565 ?
O3 Mo1 O6 75.08(13) 2_565 2_565 ?
O30 Mo1 O6 80.99(13) . 2_565 ?
O16 Mo1 Mo2 98.92(13) . . ?
O11 Mo1 Mo2 47.99(10) . . ?
O1 Mo1 Mo2 49.40(10) . . ?
O3 Mo1 Mo2 137.56(10) 2_565 . ?
O30 Mo1 Mo2 135.56(10) . . ?
O6 Mo1 Mo2 91.29(9) 2_565 . ?
O15 Mo7 O25 105.73(19) . . ?
O15 Mo7 O13 98.73(17) . . ?
O25 Mo7 O13 102.30(17) . . ?
O15 Mo7 O8 99.60(17) . . ?
O25 Mo7 O8 91.78(16) . . ?
O13 Mo7 O8 152.85(15) . . ?
O15 Mo7 O4 159.86(16) . . ?
O25 Mo7 O4 93.94(15) . . ?
O13 Mo7 O4 72.30(13) . . ?
O8 Mo7 O4 83.80(14) . . ?
O15 Mo7 O12 90.61(16) . . ?
O25 Mo7 O12 159.19(15) . . ?
O13 Mo7 O12 87.48(14) . . ?
O8 Mo7 O12 72.50(13) . . ?
O4 Mo7 O12 71.34(12) . . ?
O18 Mo6 O21 105.4(2) . . ?
O18 Mo6 O14 101.00(18) . . ?
O21 Mo6 O14 97.22(18) . . ?
O18 Mo6 O8 92.24(17) . . ?
O21 Mo6 O8 101.44(18) . . ?
O14 Mo6 O8 153.34(15) . . ?
O18 Mo6 O9 96.50(17) . . ?
O21 Mo6 O9 157.22(17) . . ?
O14 Mo6 O9 72.11(13) . . ?
O8 Mo6 O9 83.56(14) . . ?
O18 Mo6 O7 161.96(16) . . ?
O21 Mo6 O7 88.13(17) . . ?
O14 Mo6 O7 88.77(15) . . ?
O8 Mo6 O7 73.10(14) . . ?
O9 Mo6 O7 71.92(12) . . ?
O20 Mo5 O26 104.4(2) . . ?
O20 Mo5 O3 99.21(18) . . ?
O26 Mo5 O3 102.25(17) . . ?
O20 Mo5 O14 100.28(18) . . ?
O26 Mo5 O14 97.59(18) . . ?
O3 Mo5 O14 147.64(15) . . ?
O20 Mo5 O9 94.98(17) . . ?
O26 Mo5 O9 159.23(17) . . ?
O3 Mo5 O9 81.46(13) . . ?
O14 Mo5 O9 71.34(13) . . ?
O20 Mo5 O5 164.39(16) . . ?
O26 Mo5 O5 90.86(17) . . ?
O3 Mo5 O5 74.03(13) . . ?
O14 Mo5 O5 80.41(14) . . ?
O9 Mo5 O5 70.32(12) . . ?
O19 Mo8 O24 105.2(2) . . ?
O19 Mo8 O6 98.80(17) . 2_565 ?
O24 Mo8 O6 101.23(17) . 2_565 ?
O19 Mo8 O13 101.86(17) . . ?
O24 Mo8 O13 97.63(17) . . ?
O6 Mo8 O13 147.19(15) 2_565 . ?
O19 Mo8 O4 95.18(17) . . ?
O24 Mo8 O4 158.84(17) . . ?
O6 Mo8 O4 80.98(13) 2_565 . ?
O13 Mo8 O4 72.05(13) . . ?
O19 Mo8 O1 164.34(16) . . ?
O24 Mo8 O1 89.78(17) . . ?
O6 Mo8 O1 73.21(13) 2_565 . ?
O13 Mo8 O1 80.31(14) . . ?
O4 Mo8 O1 70.55(12) . . ?
O11 Ca1 O11 180.0 2_565 . ?
O11 Ca1 O10 93.07(11) 2_565 . ?
O11 Ca1 O10 86.93(11) . . ?
O11 Ca1 O10 86.93(11) 2_565 2_565 ?
O11 Ca1 O10 93.07(11) . 2_565 ?
O10 Ca1 O10 180.0 . 2_565 ?
O11 Ca1 O31 81.29(11) 2_565 . ?
O11 Ca1 O31 98.71(11) . . ?
O10 Ca1 O31 97.13(12) . . ?
O10 Ca1 O31 82.87(12) 2_565 . ?
O11 Ca1 O31 98.71(11) 2_565 2_565 ?
O11 Ca1 O31 81.29(11) . 2_565 ?
O10 Ca1 O31 82.87(12) . 2_565 ?
O10 Ca1 O31 97.13(12) 2_565 2_565 ?
O31 Ca1 O31 180.0 . 2_565 ?
OW12 Ca2 O32 97.9(9) 1_455 . ?
OW12 Ca2 O40 96.3(9) 1_455 . ?
O32 Ca2 O40 162.55(17) . . ?
OW12 Ca2 O35 72.0(8) 1_455 . ?
O32 Ca2 O35 93.6(2) . . ?
O40 Ca2 O35 100.4(3) . . ?
OW12 Ca2 O38 143.9(7) 1_455 . ?
O32 Ca2 O38 87.20(18) . . ?
O40 Ca2 O38 87.4(2) . . ?
O35 Ca2 O38 72.05(19) . . ?
OW12 Ca2 O18 71.6(7) 1_455 . ?
O32 Ca2 O18 85.53(16) . . ?
O40 Ca2 O18 89.3(2) . . ?
O35 Ca2 O18 143.04(18) . . ?
O38 Ca2 O18 144.52(15) . . ?
OW12 Ca2 O25 144.1(8) 1_455 . ?
O32 Ca2 O25 85.94(15) . . ?
O40 Ca2 O25 76.61(15) . . ?
O35 Ca2 O25 143.72(18) . . ?
O38 Ca2 O25 71.70(14) . . ?
O18 Ca2 O25 73.17(13) . . ?
OW12 Ca2 O34 12.6(14) 1_455 1_455 ?
O32 Ca2 O34 110.1(8) . 1_455 ?
O40 Ca2 O34 83.7(8) . 1_455 ?
O35 Ca2 O34 74.8(8) . 1_455 ?
O38 Ca2 O34 143.4(8) . 1_455 ?
O18 Ca2 O34 70.9(8) . 1_455 ?
O25 Ca2 O34 139.0(7) . 1_455 ?
OW11 Ca3 O36 144.9(13) . . ?
OW11 Ca3 O36 76.3(15) . 2_656 ?
O36 Ca3 O36 108.7(2) . 2_656 ?
OW11 Ca3 O39 75.1(15) . . ?
O36 Ca3 O39 85.3(5) . . ?
O36 Ca3 O39 146.0(4) 2_656 . ?
OW11 Ca3 O23 77.2(13) . . ?
O36 Ca3 O23 136.7(2) . . ?
O36 Ca3 O23 86.7(2) 2_656 . ?
O39 Ca3 O23 104.4(4) . . ?
OW11 Ca3 O33 4.1(18) . . ?
O36 Ca3 O33 145.8(3) . . ?
O36 Ca3 O33 72.2(6) 2_656 . ?
O39 Ca3 O33 79.0(7) . . ?
O23 Ca3 O33 77.0(3) . . ?
OW11 Ca3 O37 125.9(14) . . ?
O36 Ca3 O37 73.7(3) . . ?
O36 Ca3 O37 139.0(3) 2_656 . ?
O39 Ca3 O37 74.1(4) . . ?
O23 Ca3 O37 69.0(2) . . ?
O33 Ca3 O37 129.0(5) . . ?
OW11 Ca3 Ca3 118.1(14) . 2_656 ?
O36 Ca3 Ca3 56.8(2) . 2_656 ?
O36 Ca3 Ca3 52.0(2) 2_656 2_656 ?
O39 Ca3 Ca3 131.6(4) . 2_656 ?
O23 Ca3 Ca3 123.7(2) . 2_656 ?
O33 Ca3 Ca3 114.7(5) . 2_656 ?
O37 Ca3 Ca3 115.7(3) . 2_656 ?
OW11 Ca3 O21 74.5(13) . 2_656 ?
O36 Ca3 O21 73.30(19) . 2_656 ?
O36 Ca3 O21 76.16(19) 2_656 2_656 ?
O39 Ca3 O21 78.8(3) . 2_656 ?
O23 Ca3 O21 149.60(19) . 2_656 ?
O33 Ca3 O21 73.9(3) . 2_656 ?
O37 Ca3 O21 138.5(2) . 2_656 ?
Ca3 Ca3 O21 63.24(14) 2_656 2_656 ?
OW11 Ca3 O21 134.7(14) . . ?
O36 Ca3 O21 75.8(2) . . ?
O36 Ca3 O21 69.1(2) 2_656 . ?
O39 Ca3 O21 144.8(4) . . ?
O23 Ca3 O21 72.59(15) . . ?
O33 Ca3 O21 131.4(5) . . ?
O37 Ca3 O21 72.2(2) . . ?
Ca3 Ca3 O21 58.74(14) 2_656 . ?
O21 Ca3 O21 121.98(14) 2_656 . ?
Mo1 O1 Mo2 82.19(13) . . ?
Mo1 O1 Mo8 101.75(14) . . ?
Mo2 O1 Mo8 110.01(14) . . ?
Mo3 O2 Mo2 159.67(19) . . ?
Mo3 O2 Mo9 99.10(14) . . ?
Mo2 O2 Mo9 98.45(14) . . ?
Mo5 O3 Mo1 142.90(18) . 2_565 ?
Mo5 O3 Mo4 107.48(15) . . ?
Mo1 O3 Mo4 104.29(14) 2_565 . ?
Mo8 O4 Mo7 94.30(13) . . ?
Mo8 O4 Mo2 103.62(13) . . ?
Mo7 O4 Mo2 105.24(13) . . ?
Mo4 O5 Mo3 82.31(13) . . ?
Mo4 O5 Mo5 101.22(15) . . ?
Mo3 O5 Mo5 111.00(15) . . ?
Mo8 O6 Mo4 141.59(18) 2_565 . ?
Mo8 O6 Mo1 108.35(15) 2_565 2_565 ?
Mo4 O6 Mo1 104.75(15) . 2_565 ?
Mo9 O7 Mo3 103.05(15) . . ?
Mo9 O7 Mo6 102.53(15) . . ?
Mo3 O7 Mo6 109.68(15) . . ?
Mo6 O8 Mo7 147.44(19) . . ?
Mo6 O8 Mo9 105.87(15) . . ?
Mo7 O8 Mo9 105.96(15) . . ?
Mo6 O9 Mo5 95.48(12) . . ?
Mo6 O9 Mo3 105.02(14) . . ?
Mo5 O9 Mo3 103.60(13) . . ?
Mo3 O10 Mo4 84.05(13) . . ?
Mo3 O10 Ca1 130.19(17) . . ?
Mo4 O10 Ca1 131.87(16) . . ?
Mo2 O11 Mo1 83.88(13) . . ?
Mo2 O11 Ca1 129.94(16) . . ?
Mo1 O11 Ca1 132.38(16) . . ?
Mo9 O12 Mo2 102.54(15) . . ?
Mo9 O12 Mo7 103.63(14) . . ?
Mo2 O12 Mo7 110.01(14) . . ?
Mo7 O13 Mo8 115.65(17) . . ?
Mo6 O14 Mo5 116.12(17) . . ?
Mo6 O18 Ca2 154.3(2) . . ?
Mo6 O21 Ca3 141.0(2) . 2_656 ?
Mo6 O21 Ca3 137.0(2) . . ?
Ca3 O21 Ca3 58.02(14) 2_656 . ?
Mo9 O23 Ca3 138.4(2) . . ?
Mo7 O25 Ca2 155.7(2) . . ?
C1 O29 Mo4 130.6(3) . . ?
C1 O30 Mo1 130.1(3) 2_565 . ?
O30 C1 O29 128.5(5) 2_565 . ?
O30 C1 C2 114.4(5) 2_565 . ?
O29 C1 C2 117.0(5) . . ?
N1 C2 C1 112.8(5) . . ?
C3 O31 Ca1 140.5(3) . . ?
C3 O32 Ca2 164.5(4) . . ?
O32 C3 O31 125.4(5) . . ?
O32 C3 C4 118.8(5) . . ?
O31 C3 C4 115.7(5) . . ?
N2 C4 C3 112.2(5) . . ?
OW11 O33 C5 116(10) . . ?
OW11 O33 Ca3 62(10) . . ?
C5 O33 Ca3 156.4(9) . . ?
O33 OW11 C5 56(10) . . ?
O33 OW11 Ca3 114(10) . . ?
C5 OW11 Ca3 155(3) . . ?
OW12 O34 C5 85(6) . . ?
OW12 O34 Ca2 59(5) . 1_655 ?
C5 O34 Ca2 137.9(17) . 1_655 ?
O34 OW12 C5 68(5) . . ?
O34 OW12 Ca2 109(6) . 1_655 ?
C5 OW12 Ca2 159(2) . 1_655 ?
O34 C5 O33 121(2) . . ?
O34 C5 OW12 27(2) . . ?
O33 C5 OW12 118.1(16) . . ?
O34 C5 C6 119.5(19) . . ?
O33 C5 C6 117.8(12) . . ?
OW12 C5 C6 122.2(16) . . ?
O34 C5 OW11 115(3) . . ?
O33 C5 OW11 7(3) . . ?
OW12 C5 OW11 115(3) . . ?
C6 C5 OW11 122(2) . . ?
OW10 C6 N3 121.8(18) . . ?
OW10 C6 C5 110.7(15) . . ?
N3 C6 C5 126.7(16) . . ?
Ca3 O36 Ca3 71.3(2) . 2_656 ?
OW6C OW6A OW6B 176(4) . . ?
OW6A OW6B OW6C 1.9(19) . . ?
OW6A OW6C OW6B 2(2) . . ?

loop_
_geom_bond_atom_site_label_1
_geom_bond_atom_site_label_2
_geom_bond_distance
_geom_bond_site_symmetry_2
_geom_bond_publ_flag
Mo2 O17 1.674(4) . ?
Mo2 O11 1.950(3) . ?
Mo2 O2 1.986(3) . ?
Mo2 O1 2.000(3) . ?
Mo2 O12 2.116(3) . ?
Mo2 O4 2.297(3) . ?
Mo2 Mo1 2.6099(14) . ?
Mo2 Mo9 3.1831(17) . ?
Mo9 O28 1.707(4) . ?
Mo9 O23 1.714(4) . ?
Mo9 O12 1.962(3) . ?
Mo9 O7 1.963(3) . ?
Mo9 O8 2.203(4) . ?
Mo9 O2 2.213(3) . ?
Mo9 Mo3 3.1881(9) . ?
Mo3 O22 1.683(4) . ?
Mo3 O10 1.952(3) . ?
Mo3 O2 1.971(3) . ?
Mo3 O5 1.998(3) . ?
Mo3 O7 2.108(3) . ?
Mo3 O9 2.316(3) . ?
Mo3 Mo4 2.6148(8) . ?
Mo4 O27 1.681(4) . ?
Mo4 O10 1.954(3) . ?
Mo4 O5 1.975(3) . ?
Mo4 O6 2.038(4) . ?
Mo4 O29 2.152(3) . ?
Mo4 O3 2.188(3) . ?
Mo1 O16 1.686(4) . ?
Mo1 O11 1.954(3) . ?
Mo1 O1 1.970(3) . ?
Mo1 O3 2.047(3) 2_565 ?
Mo1 O30 2.148(3) . ?
Mo1 O6 2.184(3) 2_565 ?
Mo7 O15 1.698(4) . ?
Mo7 O25 1.711(4) . ?
Mo7 O13 1.920(3) . ?
Mo7 O8 1.974(3) . ?
Mo7 O4 2.234(3) . ?
Mo7 O12 2.278(4) . ?
Mo6 O18 1.707(4) . ?
Mo6 O21 1.717(4) . ?
Mo6 O14 1.920(4) . ?
Mo6 O8 1.950(3) . ?
Mo6 O9 2.209(3) . ?
Mo6 O7 2.283(4) . ?
Mo5 O20 1.695(4) . ?
Mo5 O26 1.713(4) . ?
Mo5 O3 1.939(3) . ?
Mo5 O14 1.946(4) . ?
Mo5 O9 2.223(3) . ?
Mo5 O5 2.326(4) . ?
Mo8 O19 1.692(4) . ?
Mo8 O24 1.711(4) . ?
Mo8 O6 1.940(3) 2_565 ?
Mo8 O13 1.943(4) . ?
Mo8 O4 2.227(3) . ?
Mo8 O1 2.334(3) . ?
Ca1 O11 2.344(3) 2_565 ?
Ca1 O11 2.344(3) . ?
Ca1 O10 2.361(3) . ?
Ca1 O10 2.361(3) 2_565 ?
Ca1 O31 2.387(4) . ?
Ca1 O31 2.387(4) 2_565 ?
Ca2 OW12 2.26(2) 1_455 ?
Ca2 O32 2.320(4) . ?
Ca2 O40 2.341(5) . ?
Ca2 O35 2.371(6) . ?
Ca2 O38 2.442(5) . ?
Ca2 O18 2.464(4) . ?
Ca2 O25 2.477(4) . ?
Ca2 O34 2.50(3) 1_455 ?
Ca3 OW11 2.38(6) . ?
Ca3 O36 2.253(8) . ?
Ca3 O36 2.393(8) 2_656 ?
Ca3 O39 2.407(14) . ?
Ca3 O23 2.409(5) . ?
Ca3 O33 2.468(18) . ?
Ca3 O37 2.595(8) . ?
Ca3 Ca3 2.709(6) 2_656 ?
Ca3 O21 2.730(5) 2_656 ?
Ca3 O21 2.852(5) . ?
O3 Mo1 2.047(3) 2_565 ?
O6 Mo8 1.940(3) 2_565 ?
O6 Mo1 2.184(3) 2_565 ?
O21 Ca3 2.730(5) 2_656 ?
O29 C1 1.254(6) . ?
O30 C1 1.250(6) 2_565 ?
C1 O30 1.250(6) 2_565 ?
C1 C2 1.511(7) . ?
C2 N1 1.461(8) . ?
O31 C3 1.270(6) . ?
O32 C3 1.229(7) . ?
C3 C4 1.504(8) . ?
C4 N2 1.470(8) . ?
O33 OW11 0.19(8) . ?
O33 C5 1.28(2) . ?
OW11 C5 1.38(6) . ?
O34 OW12 0.58(5) . ?
O34 C5 1.19(3) . ?
O34 Ca2 2.50(3) 1_655 ?
OW12 C5 1.28(3) . ?
OW12 Ca2 2.26(2) 1_655 ?
C5 C6 1.48(2) . ?
C6 OW10 1.24(3) . ?
C6 N3 1.34(2) . ?
O36 Ca3 2.393(8) 2_656 ?
OW6A OW6C 0.60(2) . ?
OW6A OW6B 0.755(19) . ?
OW6B OW6C 1.35(2) . ?
OW8A OW9A 0.71(7) . ?
